data_4119416
loop_
_publ_author_name
'Junyong Jo'
'Andr\'as Olasz'
'Chun-Hsing Chen'
'Dongwhan Lee'

_publ_section_title
;
 Interdigitated Hydrogen Bonds: Electrophile Activation for Covalent
 Capture and Fluorescence Turn-On Detection of Cyanide
;
_journal_name_full 'Journal of the American Chemical Society'
_journal_page_first 3620
_journal_page_last 3632
_journal_paper_doi 10.1021/ja312313f
_journal_volume 135
_journal_year 2013
_chemical_formula_moiety 'C28 H34 F3.00 N3 O5'
_chemical_formula_sum 'C28 H34 F3 N3 O5'
_chemical_formula_weight 549.59
_space_group_IT_number 2
_symmetry_cell_setting triclinic
_symmetry_space_group_name_Hall '-P 1'
_symmetry_space_group_name_H-M 'P -1'
_atom_sites_solution_hydrogens geom
_atom_sites_solution_primary direct
_audit_creation_date 10-11-15
_audit_creation_method CRYSTALS_ver_14.06
_cell_angle_alpha 72.033(2)
_cell_angle_beta 72.101(2)
_cell_angle_gamma 72.389(2)
_cell_formula_units_Z 2
_cell_length_a 9.7046(12)
_cell_length_b 10.8049(13)
_cell_length_c 14.9013(18)
_cell_measurement_reflns_used 4877
_cell_measurement_temperature 150
_cell_measurement_theta_max 30
_cell_measurement_theta_min 2
_cell_volume 1376.6(3)
_computing_cell_refinement 'Apex2 (Bruker AXS, 2006)'
_computing_data_collection 'Apex2 (Bruker AXS, 2006)'
_computing_data_reduction 'Apex2 (Bruker AXS, 2006)'
_computing_molecular_graphics 'CAMERON (Watkin et al., 1996)'
_computing_publication_material 'CRYSTALS (Betteridge et al., 2003)'
_computing_structure_refinement 'CRYSTALS (Betteridge et al., 2003)'
_computing_structure_solution 'SIR92 (Altomare et al., 1994)'
_diffrn_ambient_temperature 150
_diffrn_measured_fraction_theta_full 0.996
_diffrn_measured_fraction_theta_max 0.990
_diffrn_measurement_device Area
_diffrn_measurement_device_type 'Bruker Kappa Apex2'
_diffrn_measurement_method '\f &amp; \w scans'
_diffrn_radiation_monochromator graphite
_diffrn_radiation_type 'Mo K\a'
_diffrn_radiation_wavelength 0.71073
_diffrn_reflns_av_R_equivalents 0.000
_diffrn_reflns_limit_h_max 13
_diffrn_reflns_limit_h_min -13
_diffrn_reflns_limit_k_max 15
_diffrn_reflns_limit_k_min -15
_diffrn_reflns_limit_l_max 20
_diffrn_reflns_limit_l_min -20
_diffrn_reflns_number 21772
_diffrn_reflns_theta_full 29.367
_diffrn_reflns_theta_max 29.966
_diffrn_reflns_theta_min 1.478
_diffrn_standards_number 0
_exptl_absorpt_coefficient_mu 0.104
_exptl_absorpt_correction_T_max 0.99
_exptl_absorpt_correction_T_min 0.98
_exptl_absorpt_correction_type numerical
_exptl_absorpt_process_details
; 
 Analytical Absorption (De Meulenaer &amp; Tompa, 1965) 
;
_exptl_crystal_colour colorless
_exptl_crystal_density_diffrn 1.326
_exptl_crystal_description prism
_exptl_crystal_F_000 580
_exptl_crystal_size_max 0.363
_exptl_crystal_size_mid 0.179
_exptl_crystal_size_min 0.114
_refine_diff_density_max 0.50
_refine_diff_density_min -0.58
_refine_ls_extinction_method none
_refine_ls_goodness_of_fit_ref 0.9979
_refine_ls_hydrogen_treatment none
_refine_ls_matrix_type full
_refine_ls_number_parameters 384
_refine_ls_number_reflns 7922
_refine_ls_number_restraints 9
_refine_ls_R_factor_all 0.1084
_refine_ls_R_factor_gt 0.0792
_refine_ls_shift/su_max 0.0006212
_refine_ls_shift/su_mean 0.0000428
_refine_ls_structure_factor_coef Fsqd
_refine_ls_weighting_details
;
 Method= Modified Sheldrick 
 w=1/[\s^2^(F^2^) + ( 0.13P)^2^ + 2.77P] 
 ,where P=(max(Fo^2^,0) + 2Fc^2^)/3 
;
_refine_ls_weighting_scheme calc
_refine_ls_wR_factor_all 0.2609
_refine_ls_wR_factor_gt 0.1977
_refine_ls_wR_factor_ref 0.2609
_reflns_limit_h_max 13
_reflns_limit_h_min -12
_reflns_limit_k_max 15
_reflns_limit_k_min -14
_reflns_limit_l_max 20
_reflns_limit_l_min 0
_reflns_number_gt 5649
_reflns_number_total 7922
_reflns_threshold_expression I&gt;2.0\s(I)
_oxford_diffrn_Wilson_B_factor 2.51
_oxford_diffrn_Wilson_scale 51.21
_oxford_refine_ls_r_factor_ref 0.1084
_oxford_refine_ls_scale 0.15768(15)
_oxford_reflns_number_all 7922
_oxford_reflns_threshold_expression_ref I&gt;-10.0\s(I)
_oxford_structure_analysis_title 'mo_10114_0m in P-1'
_cod_data_source_file ja312313f_si_002.cif
_cod_data_source_block 10114
_cod_original_sg_symbol_H-M 'P -1 '
_cod_original_formula_sum 'C28 H34 F3.00 N3 O5'
_cod_database_code 4119416

loop_
_symmetry_equiv_pos_as_xyz
x,y,z
-x,-y,-z

loop_
_atom_site_label
_atom_site_type_symbol
_atom_site_fract_x
_atom_site_fract_y
_atom_site_fract_z
_atom_site_U_iso_or_equiv
_atom_site_occupancy
_atom_site_adp_type
_atom_site_refinement_flags_posn
_atom_site_refinement_flags_occupancy
_atom_site_disorder_assembly
_atom_site_disorder_group
F1 F 0.4652(3) 1.1674(3) 0.2641(2) 0.0675 0.846(7) Uani D P 1 3
F2 F 0.5860(6) 1.2337(3) 0.33140(19) 0.0847 0.846(7) Uani D P 1 3
F3 F 0.6946(2) 1.13848(19) 0.21497(16) 0.0598 1.0000 Uani D . . .
F11 F 0.4640(16) 1.2250(17) 0.3161(12) 0.066(5) 0.154(7) Uiso D P 1 4
F21 F 0.6766(15) 1.2548(14) 0.3140(9) 0.045(3) 0.154(7) Uiso D P 1 4
O1 O 0.37428(18) 0.95527(17) 0.19212(13) 0.0307 1.0000 Uani . . . .
O2 O 0.1832(2) 1.1655(2) 0.10770(16) 0.0465 1.0000 Uani . . . .
O3 O 0.7533(2) 1.0769(2) 0.00411(18) 0.0535 1.0000 Uani . . . .
O4 O 0.4355(3) 1.4162(2) 0.16019(17) 0.0481 1.0000 Uani . . . .
O5 O 0.6762(3) 1.4075(2) 0.14332(19) 0.0572 1.0000 Uani . . . .
N1 N 0.5015(2) 1.1400(2) 0.04585(16) 0.0325 1.0000 Uani . . . .
N2 N 0.6041(3) 1.3181(3) -0.0600(2) 0.0456 1.0000 Uani . . . .
N3 N 0.3535(2) 1.3402(2) -0.01828(17) 0.0344 1.0000 Uani . . . .
C1 C 0.2516(3) 0.9179(2) 0.25948(17) 0.0270 1.0000 Uani . . . .
C2 C 0.1104(3) 1.0010(2) 0.25024(18) 0.0307 1.0000 Uani . . . .
C3 C -0.0159(3) 0.9711(2) 0.31975(19) 0.0327 1.0000 Uani . . . .
C4 C -0.0092(3) 0.8626(2) 0.39903(18) 0.0307 1.0000 Uani . . . .
C5 C 0.1314(3) 0.7813(2) 0.40328(18) 0.0293 1.0000 Uani . . . .
C6 C 0.2629(3) 0.8042(2) 0.33510(17) 0.0269 1.0000 Uani . . . .
C7 C 0.4096(3) 0.7070(2) 0.34622(17) 0.0285 1.0000 Uani . . . .
C8 C 0.5359(3) 0.7520(2) 0.26353(17) 0.0284 1.0000 Uani . . . .
C9 C 0.6795(3) 0.6710(3) 0.25709(19) 0.0327 1.0000 Uani . . . .
C10 C 0.8019(3) 0.7080(3) 0.1872(2) 0.0329 1.0000 Uani . . . .
C11 C 0.7772(3) 0.8331(3) 0.1247(2) 0.0332 1.0000 Uani . . . .
C12 C 0.6363(3) 0.9179(2) 0.12632(18) 0.0300 1.0000 Uani . . . .
C13 C 0.5147(3) 0.8740(2) 0.19544(17) 0.0277 1.0000 Uani . . . .
C14 C 0.0875(3) 1.1203(3) 0.1717(2) 0.0383 1.0000 Uani . . . .
C15 C -0.1466(3) 0.8346(3) 0.4796(2) 0.0347 1.0000 Uani . . . .
C16 C -0.2915(4) 0.9234(5) 0.4560(4) 0.0544 0.740(6) Uani . P 1 1
C17 C -0.1294(5) 0.8561(5) 0.5722(3) 0.0487 0.740(6) Uani . P 1 1
C18 C -0.1566(5) 0.6890(4) 0.4998(3) 0.0474 0.740(6) Uani . P 1 1
C19 C 0.4002(3) 0.5672(3) 0.3461(2) 0.0397 1.0000 Uani . . . .
C20 C 0.4405(3) 0.7027(3) 0.4429(2) 0.0417 1.0000 Uani . . . .
C21 C 0.9573(3) 0.6170(2) 0.17969(17) 0.0379 1.0000 Uani D . . .
C22 C 1.0332(4) 0.6109(5) 0.0736(2) 0.0907 1.0000 Uani D . . .
C23 C 1.0531(3) 0.6727(4) 0.2158(3) 0.0609 1.0000 Uani D . . 16
C24 C 0.9558(4) 0.4748(3) 0.2434(5) 0.1062 1.0000 Uani D . . .
C25 C 0.6366(3) 1.0503(3) 0.05351(19) 0.0335 1.0000 Uani . . . .
C26 C 0.4873(3) 1.2698(3) -0.01285(18) 0.0313 1.0000 Uani . . . .
C27 C 0.5756(5) 1.2272(4) 0.2455(3) 0.0430 0.846(7) Uani D P 1 3
C28 C 0.5619(3) 1.3655(3) 0.17527(19) 0.0385 1.0000 Uani . . . .
C161 C -0.2196(15) 0.9636(14) 0.5198(10) 0.053(3) 0.260(6) Uiso . P 1 2
C171 C -0.1165(19) 0.7218(17) 0.5611(12) 0.068(4) 0.260(6) Uiso . P 1 2
C181 C -0.2592(18) 0.8217(18) 0.4321(12) 0.065(4) 0.260(6) Uiso . P 1 2
C271 C 0.6005(14) 1.2356(19) 0.2597(14) 0.035(6) 0.154(7) Uiso D P 1 4
H11 H 0.4205 1.1139 0.0800 0.0390 1.0000 Uiso R . . .
H21 H 0.592(4) 1.410(4) -0.096(3) 0.0549 1.0000 Uiso . . . .
H22 H 0.6922 1.2693 -0.0549 0.0549 1.0000 Uiso R . . .
H31 H -0.1107 1.0265 0.3127 0.0403 1.0000 Uiso R . . .
H32 H 0.342(4) 1.427(4) -0.059(2) 0.0417 1.0000 Uiso . . . .
H33 H 0.2776 1.3052 0.0142 0.0417 1.0000 Uiso R . . .
H51 H 0.1387 0.7053 0.4563 0.0372 1.0000 Uiso R . . .
H91 H 0.6937 0.5876 0.3031 0.0395 1.0000 Uiso R . . .
H111 H 0.8601 0.8628 0.0786 0.0391 1.0000 Uiso R . . .
H141 H -0.0125 1.1659 0.1702 0.0467 1.0000 Uiso R . . .
H161 H -0.3732 0.9027 0.5080 0.0808 0.740(6) Uiso R P 1 1
H162 H -0.2908 1.0146 0.4451 0.0808 0.740(6) Uiso R P 1 1
H163 H -0.3005 0.9079 0.3988 0.0808 0.740(6) Uiso R P 1 1
H171 H -0.2131 0.8398 0.6239 0.0663 0.740(6) Uiso R P 1 1
H172 H -0.1231 0.9461 0.5601 0.0663 0.740(6) Uiso R P 1 1
H173 H -0.0414 0.7975 0.5894 0.0663 0.740(6) Uiso R P 1 1
H181 H -0.2423 0.6735 0.5498 0.0672 0.740(6) Uiso R P 1 1
H182 H -0.0702 0.6307 0.5193 0.0672 0.740(6) Uiso R P 1 1
H183 H -0.1632 0.6728 0.4423 0.0672 0.740(6) Uiso R P 1 1
H191 H 0.4916 0.5048 0.3528 0.0512 1.0000 Uiso R . . .
H192 H 0.3223 0.5404 0.3990 0.0512 1.0000 Uiso R . . .
H193 H 0.3795 0.5705 0.2870 0.0512 1.0000 Uiso R . . .
H201 H 0.5327 0.6422 0.4504 0.0517 1.0000 Uiso R . . .
H202 H 0.4442 0.7896 0.4428 0.0517 1.0000 Uiso R . . .
H203 H 0.3627 0.6742 0.4952 0.0517 1.0000 Uiso R . . .
H221 H 1.1300 0.5540 0.0694 0.1127 1.0000 Uiso R . . .
H222 H 1.0404 0.6988 0.0369 0.1127 1.0000 Uiso R . . .
H223 H 0.9757 0.5784 0.0485 0.1127 1.0000 Uiso R . . .
H231 H 1.1500 0.6158 0.2112 0.0733 1.0000 Uiso R . . 16
H232 H 1.0598 0.7598 0.1770 0.0733 1.0000 Uiso R . . 16
H233 H 1.0088 0.6769 0.2815 0.0733 1.0000 Uiso R . . 16
H241 H 1.0545 0.4215 0.2367 0.1295 1.0000 Uiso R . . .
H242 H 0.9146 0.4797 0.3092 0.1295 1.0000 Uiso R . . .
H243 H 0.8970 0.4358 0.2243 0.1295 1.0000 Uiso R . . .
H1611 H -0.3055 0.9498 0.5702 0.0404 0.260(6) Uiso R P 1 2
H1612 H -0.1501 0.9807 0.5450 0.0404 0.260(6) Uiso R P 1 2
H1613 H -0.2470 1.0379 0.4693 0.0404 0.260(6) Uiso R P 1 2
H1711 H -0.2077 0.7128 0.6073 0.0607 0.260(6) Uiso R P 1 2
H1712 H -0.0496 0.7332 0.5914 0.0607 0.260(6) Uiso R P 1 2
H1713 H -0.0742 0.6438 0.5365 0.0607 0.260(6) Uiso R P 1 2
H1811 H -0.3461 0.8045 0.4803 0.0423 0.260(6) Uiso R P 1 2
H1812 H -0.2848 0.9023 0.3856 0.0423 0.260(6) Uiso R P 1 2
H1813 H -0.2161 0.7499 0.4007 0.0423 0.260(6) Uiso R P 1 2

loop_
_atom_site_aniso_label
_atom_site_aniso_U_11
_atom_site_aniso_U_22
_atom_site_aniso_U_33
_atom_site_aniso_U_23
_atom_site_aniso_U_13
_atom_site_aniso_U_12
F1 0.0546(15) 0.0475(15) 0.083(2) 0.0065(13) -0.0055(13) -0.0200(11)
F2 0.170(5) 0.0462(14) 0.0393(14) -0.0004(11) -0.0415(19) -0.0201(19)
F3 0.0622(12) 0.0358(10) 0.0757(14) -0.0125(9) -0.0239(11) 0.0038(9)
O1 0.0260(8) 0.0265(8) 0.0321(9) -0.0025(7) -0.0061(7) -0.0009(6)
O2 0.0299(9) 0.0425(11) 0.0492(12) 0.0076(9) -0.0069(8) -0.0043(8)
O3 0.0296(10) 0.0414(12) 0.0641(14) 0.0034(10) 0.0016(9) -0.0012(8)
O4 0.0489(12) 0.0380(11) 0.0542(13) -0.0030(9) -0.0197(10) -0.0061(9)
O5 0.0520(13) 0.0437(12) 0.0625(15) 0.0092(11) -0.0159(11) -0.0120(10)
N1 0.0256(9) 0.0299(10) 0.0336(11) -0.0024(8) -0.0045(8) -0.0023(8)
N2 0.0299(11) 0.0373(13) 0.0545(15) 0.0054(11) -0.0071(10) -0.0059(9)
N3 0.0282(10) 0.0325(11) 0.0367(11) -0.0024(9) -0.0077(8) -0.0048(8)
C1 0.0281(10) 0.0234(10) 0.0280(11) -0.0055(8) -0.0072(9) -0.0040(8)
C2 0.0298(11) 0.0240(11) 0.0346(12) -0.0028(9) -0.0104(9) -0.0023(9)
C3 0.0287(11) 0.0267(11) 0.0393(13) -0.0052(10) -0.0084(10) -0.0037(9)
C4 0.0305(11) 0.0280(11) 0.0336(12) -0.0095(9) -0.0058(9) -0.0063(9)
C5 0.0348(12) 0.0240(11) 0.0298(11) -0.0056(9) -0.0095(9) -0.0066(9)
C6 0.0299(11) 0.0241(10) 0.0275(11) -0.0065(8) -0.0093(9) -0.0043(9)
C7 0.0282(11) 0.0240(10) 0.0302(11) -0.0041(9) -0.0091(9) -0.0018(8)
C8 0.0301(11) 0.0265(11) 0.0299(11) -0.0086(9) -0.0098(9) -0.0034(9)
C9 0.0314(11) 0.0290(12) 0.0372(13) -0.0094(10) -0.0137(10) 0.0009(9)
C10 0.0277(11) 0.0303(12) 0.0430(14) -0.0157(10) -0.0147(10) 0.0037(9)
C11 0.0267(11) 0.0315(12) 0.0405(13) -0.0115(10) -0.0078(10) -0.0024(9)
C12 0.0258(10) 0.0274(11) 0.0335(12) -0.0082(9) -0.0073(9) -0.0005(9)
C13 0.0272(10) 0.0266(11) 0.0294(11) -0.0099(9) -0.0078(9) -0.0019(9)
C14 0.0290(12) 0.0353(13) 0.0390(14) 0.0001(11) -0.0066(10) -0.0017(10)
C15 0.0325(12) 0.0329(13) 0.0378(13) -0.0098(10) -0.0027(10) -0.0107(10)
C16 0.0325(19) 0.053(3) 0.055(3) 0.008(2) 0.0011(17) -0.0097(17)
C17 0.044(2) 0.064(3) 0.042(2) -0.021(2) 0.0029(17) -0.023(2)
C18 0.044(2) 0.034(2) 0.057(3) -0.0096(17) 0.0046(18) -0.0177(16)
C19 0.0366(13) 0.0250(12) 0.0525(16) -0.0066(11) -0.0101(12) -0.0031(10)
C20 0.0371(13) 0.0509(17) 0.0340(13) -0.0076(12) -0.0135(11) -0.0034(12)
C21 0.0276(11) 0.0351(13) 0.0502(16) -0.0147(12) -0.0154(11) 0.0048(10)
C22 0.063(2) 0.130(4) 0.074(3) -0.072(3) -0.036(2) 0.053(3)
C23 0.0322(14) 0.091(3) 0.071(2) -0.048(2) -0.0168(15) 0.0028(16)
C24 0.0344(18) 0.044(2) 0.194(6) 0.009(3) -0.020(3) 0.0114(16)
C25 0.0259(11) 0.0306(12) 0.0351(12) -0.0048(10) -0.0042(9) 0.0000(9)
C26 0.0285(11) 0.0323(12) 0.0277(11) -0.0047(9) -0.0039(9) -0.0047(9)
C27 0.0431(19) 0.042(2) 0.0372(19) -0.0041(15) -0.0108(18) -0.0044(16)
C28 0.0482(15) 0.0300(12) 0.0306(12) -0.0029(10) -0.0086(11) -0.0047(11)

loop_
_atom_type_symbol
_atom_type_scat_dispersion_real
_atom_type_scat_dispersion_imag
_atom_type_scat_Cromer_Mann_a1
_atom_type_scat_Cromer_Mann_b1
_atom_type_scat_Cromer_Mann_a2
_atom_type_scat_Cromer_Mann_b2
_atom_type_scat_Cromer_Mann_a3
_atom_type_scat_Cromer_Mann_b3
_atom_type_scat_Cromer_Mann_a4
_atom_type_scat_Cromer_Mann_b4
_atom_type_scat_Cromer_Mann_c
_atom_type_scat_source
C 0.0033 0.0016 2.3100 20.8439 1.0200 10.2075 1.5886 0.5687 0.8650 51.6512 0.2156 'International Tables Vol C 4.2.6.8 and 6.1.1.4'
H 0.0000 0.0000 0.4930 10.5109 0.3229 26.1257 0.1402 3.1424 0.0408 57.7998 0.0030 'International Tables Vol C 4.2.6.8 and 6.1.1.4'
N 0.0061 0.0033 12.2126 0.0057 3.1322 9.8933 2.0125 28.9975 1.1663 0.5826 -11.5290 'International Tables Vol C 4.2.6.8 and 6.1.1.4'
O 0.0106 0.0060 3.0485 13.2771 2.2868 5.7011 1.5463 0.3239 0.8670 32.9089 0.2508 'International Tables Vol C 4.2.6.8 and 6.1.1.4'
F 0.0171 0.0103 3.5392 10.2825 2.6412 4.2944 1.5170 0.2615 1.0243 26.1476 0.2776 'International Tables Vol C 4.2.6.8 and 6.1.1.4'

loop_
_geom_angle_atom_site_label_1
_geom_angle_atom_site_label_2
_geom_angle_atom_site_label_3
_geom_angle
_geom_angle_publ_flag
C1 O1 C13 119.66(18) yes
C25 N1 C26 124.2(2) yes
C25 N1 H11 117.9 no
C26 N1 H11 117.9 no
C26 N2 H21 120(2) no
C26 N2 H22 119.8 no
H21 N2 H22 120.4 no
C26 N3 H32 119(2) no
C26 N3 H33 119.5 no
H32 N3 H33 121.7 no
O1 C1 C2 117.5(2) yes
O1 C1 C6 122.5(2) yes
C2 C1 C6 120.0(2) yes
C1 C2 C3 119.4(2) yes
C1 C2 C14 123.9(2) yes
C3 C2 C14 116.7(2) yes
C2 C3 C4 122.4(2) yes
C2 C3 H31 119.1 no
C4 C3 H31 118.5 no
C3 C4 C5 116.1(2) yes
C3 C4 C15 122.7(2) yes
C5 C4 C15 121.2(2) yes
C4 C5 C6 124.5(2) yes
C4 C5 H51 117.7 no
C6 C5 H51 117.9 no
C5 C6 C1 117.5(2) yes
C5 C6 C7 119.7(2) yes
C1 C6 C7 122.8(2) yes
C6 C7 C8 110.24(19) yes
C6 C7 C19 108.8(2) yes
C8 C7 C19 110.2(2) yes
C6 C7 C20 109.4(2) yes
C8 C7 C20 108.4(2) yes
C19 C7 C20 109.8(2) yes
C7 C8 C9 119.1(2) yes
C7 C8 C13 122.4(2) yes
C9 C8 C13 118.4(2) yes
C8 C9 C10 122.8(2) yes
C8 C9 H91 118.4 no
C10 C9 H91 118.9 no
C9 C10 C11 116.9(2) yes
C9 C10 C21 122.1(2) yes
C11 C10 C21 121.0(2) yes
C10 C11 C12 123.1(2) yes
C10 C11 H111 118.5 no
C12 C11 H111 118.4 no
C11 C12 C13 118.0(2) yes
C11 C12 C25 113.8(2) yes
C13 C12 C25 128.1(2) yes
C12 C13 C8 120.6(2) yes
C12 C13 O1 117.4(2) yes
C8 C13 O1 121.9(2) yes
C2 C14 O2 126.3(2) yes
C2 C14 H141 117.0 no
O2 C14 H141 116.7 no
C4 C15 C16 113.2(3) yes
C4 C15 C17 107.6(2) yes
C16 C15 C17 109.6(3) yes
C4 C15 C18 110.9(2) yes
C16 C15 C18 107.4(3) yes
C17 C15 C18 108.0(3) yes
C4 C15 C161 106.9(5) yes
C4 C15 C171 115.0(7) yes
C161 C15 C171 108.0(9) yes
C4 C15 C181 107.5(7) yes
C161 C15 C181 105.8(9) yes
C171 C15 C181 113.1(9) yes
C15 C16 H161 110.2 no
C15 C16 H162 109.9 no
H161 C16 H162 109.5 no
C15 C16 H163 108.3 no
H161 C16 H163 109.5 no
H162 C16 H163 109.5 no
C15 C17 H171 109.9 no
C15 C17 H172 108.4 no
H171 C17 H172 109.5 no
C15 C17 H173 110.2 no
H171 C17 H173 109.5 no
H172 C17 H173 109.5 no
C15 C18 H181 109.7 no
C15 C18 H182 109.4 no
H181 C18 H182 109.5 no
C15 C18 H183 109.2 no
H181 C18 H183 109.5 no
H182 C18 H183 109.5 no
C7 C19 H191 110.1 no
C7 C19 H192 108.7 no
H191 C19 H192 109.5 no
C7 C19 H193 109.7 no
H191 C19 H193 109.5 no
H192 C19 H193 109.5 no
C7 C20 H201 109.9 no
C7 C20 H202 109.2 no
H201 C20 H202 109.5 no
C7 C20 H203 109.3 no
H201 C20 H203 109.5 no
H202 C20 H203 109.5 no
C10 C21 C22 110.7(2) yes
C10 C21 C23 109.5(2) yes
C22 C21 C23 107.8(3) yes
C10 C21 C24 112.4(2) yes
C22 C21 C24 109.8(4) yes
C23 C21 C24 106.5(3) yes
C21 C22 H221 110.2 no
C21 C22 H222 108.1 no
H221 C22 H222 109.5 no
C21 C22 H223 110.1 no
H221 C22 H223 109.5 no
H222 C22 H223 109.5 no
C21 C23 H231 109.5 no
C21 C23 H232 109.5 no
H231 C23 H232 109.5 no
C21 C23 H233 109.4 no
H231 C23 H233 109.5 no
H232 C23 H233 109.5 no
C21 C24 H241 109.7 no
C21 C24 H242 108.8 no
H241 C24 H242 109.5 no
C21 C24 H243 109.9 no
H241 C24 H243 109.5 no
H242 C24 H243 109.5 no
C12 C25 N1 118.7(2) yes
C12 C25 O3 119.8(2) yes
N1 C25 O3 121.5(2) yes
N1 C26 N3 117.7(2) yes
N1 C26 N2 120.8(2) yes
N3 C26 N2 121.5(2) yes
F2 C27 F1 106.4(4) yes
F2 C27 F3 106.0(4) yes
F1 C27 F3 103.3(4) yes
F2 C27 C28 110.6(3) yes
F1 C27 C28 116.3(3) yes
F3 C27 C28 113.4(3) yes
C27 C28 O4 113.6(3) yes
C27 C28 O5 115.4(3) yes
O4 C28 O5 130.9(3) yes
O4 C28 O5 130.9(3) yes
O4 C28 C271 124.1(5) yes
O5 C28 C271 104.2(5) yes
C15 C161 H1611 109.3 no
C15 C161 H1612 109.1 no
H1611 C161 H1612 109.5 no
C15 C161 H1613 110.1 no
H1611 C161 H1613 109.5 no
H1612 C161 H1613 109.5 no
C15 C171 H1711 108.9 no
C15 C171 H1712 112.0 no
H1711 C171 H1712 109.5 no
C15 C171 H1713 107.5 no
H1711 C171 H1713 109.5 no
H1712 C171 H1713 109.5 no
C15 C181 H1811 109.6 no
C15 C181 H1812 109.7 no
H1811 C181 H1812 109.5 no
C15 C181 H1813 109.1 no
H1811 C181 H1813 109.5 no
H1812 C181 H1813 109.5 no
C28 C271 F3 106.7(12) yes
C28 C271 F11 101.9(11) yes
F3 C271 F11 123.0(15) yes
C28 C271 F21 112.4(13) yes
F3 C271 F21 105.5(11) yes
F11 C271 F21 107.4(14) yes

loop_
_geom_bond_atom_site_label_1
_geom_bond_atom_site_label_2
_geom_bond_distance
_geom_bond_publ_flag
F1 C27 1.330(5) yes
F2 C27 1.339(5) yes
F3 C27 1.317(4) yes
F3 C271 1.363(9) yes
F11 C271 1.351(9) yes
F21 C271 1.343(9) yes
O1 C1 1.376(3) yes
O1 C13 1.386(3) yes
O2 C14 1.205(3) yes
O3 C25 1.209(3) yes
O4 C28 1.242(4) yes
O5 C28 1.228(4) yes
N1 C25 1.388(3) yes
N1 C26 1.397(3) yes
N1 H11 0.870 no
N2 C26 1.301(3) yes
N2 H21 0.97(4) no
N2 H22 0.870 no
N3 C26 1.304(3) yes
N3 H32 0.95(4) no
N3 H33 0.870 no
C1 C2 1.414(3) yes
C1 C6 1.390(3) yes
C2 C3 1.391(3) yes
C2 C14 1.462(3) yes
C3 C4 1.386(4) yes
C3 H31 0.950 no
C4 C5 1.389(3) yes
C4 C15 1.532(3) yes
C5 C6 1.401(3) yes
C5 H51 0.950 no
C6 C7 1.514(3) yes
C7 C8 1.523(3) yes
C7 C19 1.541(4) yes
C7 C20 1.544(4) yes
C8 C9 1.396(3) yes
C8 C13 1.396(3) yes
C9 C10 1.388(4) yes
C9 H91 0.950 no
C10 C11 1.385(4) yes
C10 C21 1.523(3) yes
C11 C12 1.395(3) yes
C11 H111 0.950 no
C12 C13 1.403(3) yes
C12 C25 1.505(4) yes
C14 H141 0.950 no
C15 C16 1.517(5) yes
C15 C17 1.533(5) yes
C15 C18 1.535(5) yes
C15 C161 1.568(14) yes
C15 C171 1.461(17) yes
C15 C181 1.531(16) yes
C16 H161 0.950 no
C16 H162 0.950 no
C16 H163 0.950 no
C17 H171 0.950 no
C17 H172 0.950 no
C17 H173 0.950 no
C18 H181 0.950 no
C18 H182 0.950 no
C18 H183 0.950 no
C19 H191 0.950 no
C19 H192 0.950 no
C19 H193 0.950 no
C20 H201 0.950 no
C20 H202 0.950 no
C20 H203 0.950 no
C21 C22 1.5383(10) yes
C21 C23 1.5378(10) yes
C21 C24 1.5387(10) yes
C22 H221 0.950 no
C22 H222 0.950 no
C22 H223 0.950 no
C23 H231 0.950 no
C23 H232 0.950 no
C23 H233 0.950 no
C24 H241 0.950 no
C24 H242 0.950 no
C24 H243 0.950 no
C27 C28 1.532(5) yes
C28 C271 1.60(2) yes
C161 H1611 0.950 no
C161 H1612 0.950 no
C161 H1613 0.950 no
C171 H1711 0.950 no
C171 H1712 0.950 no
C171 H1713 0.950 no
C181 H1811 0.950 no
C181 H1812 0.950 no
C181 H1813 0.950 no

loop_
_geom_hbond_atom_site_label_D
_geom_hbond_atom_site_label_H
_geom_hbond_atom_site_label_A
_geom_hbond_distance_DH
_geom_hbond_distance_HA
_geom_hbond_distance_DA
_geom_hbond_angle_DHA
_geom_hbond_site_symmetry_A
_geom_hbond_publ_flag
N1 H11 O1 0.8700 2.0400 2.723(3) 134.00 . yes
N1 H11 O2 0.8700 2.1400 2.891(3) 145.00 . yes
N2 H21 O4 0.96(4) 1.81(4) 2.768(4) 178(5) 2_685 yes
N2 H22 O3 0.8700 1.9700 2.614(4) 129.00 . yes
N3 H32 O5 0.94(4) 1.84(4) 2.776(3) 177(4) 2_685 yes
N3 H33 O2 0.8700 1.9500 2.759(3) 154.00 . yes
C3 H31 F3 0.9500 2.5300 3.388(4) 151.00 1_455 yes
C11 H111 O3 0.9500 2.3100 2.681(4) 103.00 . yes

loop_
_geom_torsion_atom_site_label_1
_geom_torsion_atom_site_label_2
_geom_torsion_atom_site_label_3
_geom_torsion_atom_site_label_4
_geom_torsion
_geom_torsion_publ_flag
C13 O1 C1 C2 -177.1(2) no
C13 O1 C1 C6 3.6(3) no
C1 O1 C13 C8 2.2(3) no
C1 O1 C13 C12 -178.8(2) no
C26 N1 C25 O3 -4.6(4) no
C26 N1 C25 C12 174.5(2) no
C25 N1 C26 N2 -4.8(4) no
C25 N1 C26 N3 175.4(2) no
O1 C1 C2 C3 -176.5(2) no
O1 C1 C2 C14 2.5(4) no
C6 C1 C2 C3 2.8(4) no
C6 C1 C2 C14 -178.3(2) no
O1 C1 C6 C5 175.5(2) no
O1 C1 C6 C7 -4.1(4) no
C2 C1 C6 C5 -3.7(4) no
C2 C1 C6 C7 176.7(2) no
C1 C2 C3 C4 0.5(4) no
C14 C2 C3 C4 -178.5(2) no
C1 C2 C14 O2 -2.6(5) no
C3 C2 C14 O2 176.4(3) no
C2 C3 C4 C5 -2.6(4) no
C2 C3 C4 C15 175.6(2) no
C3 C4 C5 C6 1.5(4) no
C15 C4 C5 C6 -176.7(2) no
C3 C4 C15 C16 9.1(4) no
C3 C4 C15 C17 -112.1(3) no
C3 C4 C15 C18 130.0(3) no
C5 C4 C15 C16 -172.8(3) no
C5 C4 C15 C17 66.0(4) no
C5 C4 C15 C18 -51.9(4) no
C4 C5 C6 C1 1.6(4) no
C4 C5 C6 C7 -178.8(2) no
C1 C6 C7 C8 -0.8(3) no
C1 C6 C7 C19 -121.8(3) no
C1 C6 C7 C20 118.2(3) no
C5 C6 C7 C8 179.6(2) no
C5 C6 C7 C19 58.6(3) no
C5 C6 C7 C20 -61.4(3) no
C6 C7 C8 C9 -175.9(2) no
C6 C7 C8 C13 6.4(3) no
C19 C7 C8 C9 -55.8(3) no
C19 C7 C8 C13 126.5(3) no
C20 C7 C8 C9 64.4(3) no
C20 C7 C8 C13 -113.3(3) no
C7 C8 C9 C10 -176.4(3) no
C13 C8 C9 C10 1.3(4) no
C7 C8 C13 O1 -7.5(4) no
C7 C8 C13 C12 173.5(2) no
C9 C8 C13 O1 174.9(2) no
C9 C8 C13 C12 -4.2(4) no
C8 C9 C10 C11 2.3(4) no
C8 C9 C10 C21 -178.5(3) no
C9 C10 C11 C12 -3.3(4) no
C21 C10 C11 C12 177.5(3) no
C9 C10 C21 C22 133.9(3) no
C9 C10 C21 C23 -107.3(3) no
C9 C10 C21 C24 10.8(4) no
C11 C10 C21 C22 -47.0(4) no
C11 C10 C21 C23 71.8(3) no
C11 C10 C21 C24 -170.1(3) no
C10 C11 C12 C13 0.6(4) no
C10 C11 C12 C25 178.5(3) no
C11 C12 C13 O1 -175.8(2) no
C11 C12 C13 C8 3.2(4) no
C25 C12 C13 O1 6.6(4) no
C25 C12 C13 C8 -174.3(3) no
C11 C12 C25 O3 -3.8(4) no
C11 C12 C25 N1 177.1(2) no
C13 C12 C25 O3 173.9(3) no
C13 C12 C25 N1 -5.3(4) no
F1 C27 C28 O4 14.2(5) no
F1 C27 C28 O5 -165.7(3) no
F2 C27 C28 O4 -107.4(4) no
F2 C27 C28 O5 72.8(5) no
F3 C27 C28 O4 133.7(4) no
F3 C27 C28 O5 -46.2(5) no
